data_7160205
loop_
_publ_author_name
'Liu, Pan'
'Geng, Yang'
'Zou, Dapeng'
'Wu, Yangjie'
'Wu, Yusheng'

_publ_section_title
;
 Silver-mediated radical cascade trifluoromethylthiolation/cyclization of
 benzimidazole derivatives with AgSCF<sub>3</sub>.
;
_journal_name_full 'Organic &amp; biomolecular chemistry'
_journal_paper_doi 10.1039/d4ob01582g
_journal_year 2024
_chemical_formula_moiety 'C13 H13 F3 N2 S'
_chemical_formula_sum 'C13 H13 F3 N2 S'
_chemical_formula_weight 286.31
_space_group_crystal_system triclinic
_space_group_IT_number 2
_space_group_name_Hall '-P 1'
_space_group_name_H-M_alt 'P -1'
_atom_sites_solution_hydrogens geom
_atom_sites_solution_primary dual
_audit_creation_date 2024-06-01
_audit_creation_method
;
Olex2 1.2
(compiled 2018.05.29 svn.r3508 for OlexSys, GUI svn.r5506)
;
_audit_update_record
;
2024-06-04 deposited with the CCDC.	2024-10-28 downloaded from the CCDC.
;
_cell_angle_alpha 67.284(6)
_cell_angle_beta 85.636(5)
_cell_angle_gamma 87.696(5)
_cell_formula_units_Z 4
_cell_length_a 6.5464(4)
_cell_length_b 13.7584(8)
_cell_length_c 16.2007(10)
_cell_measurement_reflns_used 2645
_cell_measurement_temperature 293(2)
_cell_measurement_theta_max 70.7140
_cell_measurement_theta_min 3.5960
_cell_volume 1341.98(15)
_computing_cell_refinement 'CrysAlisPro 1.171.42.102a (Rigaku OD, 2023)'
_computing_data_collection 'CrysAlisPro 1.171.42.102a (Rigaku OD, 2023)'
_computing_data_reduction 'CrysAlisPro 1.171.42.102a (Rigaku OD, 2023)'
_computing_molecular_graphics 'Olex2 (Dolomanov et al., 2009)'
_computing_publication_material 'Olex2 (Dolomanov et al., 2009)'
_computing_structure_refinement 'ShelXL (Sheldrick, 2015)'
_computing_structure_solution 'ShelXT (Sheldrick, 2015)'
_diffrn_ambient_temperature 293(2)
_diffrn_detector 'CCD plate'
_diffrn_detector_area_resol_mean 16.2312
_diffrn_detector_type Eos
_diffrn_measured_fraction_theta_full 0.995
_diffrn_measured_fraction_theta_max 0.995
_diffrn_measurement_details
;
List of Runs (angles in degrees, time in seconds):

  # Type    Start    End  Width  t~exp~   \w     \q     \k     \f   Frames
#--------------------------------------------------------------------------
  1  \w    -56.00  37.00   1.00    1.00    --  -33.50  37.00 -60.00   93
  2  \w   -104.00 -11.00   1.00    1.00    --  -33.50 -37.00 126.00   93
  3  \w    -52.00  35.00   1.00    1.00    --  -33.50  57.00  60.00   87
  4  \w     18.00 105.00   1.00    1.00    --   36.47  57.00   0.00   87
  5  \w    -18.00  65.00   1.00    1.00    --   36.47 -77.00   0.00   83
  6  \w    -30.00  -4.00   1.00    1.00    --   36.47 -57.00-150.00   26
  7  \w    -12.00  15.00   1.00    1.00    --   36.47 -37.00-150.00   27
  8  \w     67.00 110.00   1.00    1.00    --   36.47 178.00-180.00   43
  9  \w     38.00  64.00   1.00    1.00    --   36.47 -99.00  30.00   26
 10  \w     -5.00  21.00   1.00    1.00    --   36.47 -77.00-150.00   26
 11  \w     34.00  59.00   1.00    1.00    --   36.47 -37.00-150.00   25
 12  \w     37.00  73.00   1.00    1.00    --   36.47 -99.00-120.00   36
 13  \w      6.00  34.00   1.00    1.00    --   36.47 -99.00  30.00   28
 14  \w      7.00  74.00   1.00    1.00    --   36.47 -99.00 120.00   67
 15  \w      6.00  55.00   1.00    1.00    --   36.47 -57.00-150.00   49
 16  \w     55.00  98.00   1.00    7.50    --  108.00 -94.00-180.00   43
 17  \w     37.00  92.00   1.00    7.50    --  108.00 -30.00 -30.00   55
 18  \w    149.00 176.00   1.00    7.50    --  108.00  61.00-150.00   27
 19  \w     38.00 128.00   1.00    7.50    --  108.00 -45.00-120.00   90
 20  \w     52.00 123.00   1.00    7.50    --  108.00 -61.00 -60.00   71
 21  \w     92.00 124.00   1.00    7.50    --  108.00  61.00-150.00   32
 22  \w     74.00 100.00   1.00    7.50    --  108.00-111.00  90.00   26
 23  \w     41.00 108.00   1.00    7.50    --  108.00-111.00 120.00   67
 24  \w     62.00 117.00   1.00    7.50    --  108.00 178.00 -60.00   55
 25  \w    113.00 169.00   1.00    7.50    --  108.00  77.00  30.00   56
 26  \w     48.00  74.00   1.00    7.50    --  108.00-111.00 -30.00   26
 27  \w     42.00 119.00   1.00    7.50    --  108.00 -45.00  60.00   77
 28  \w     66.00 104.00   1.00    7.50    --  108.00 -94.00 -30.00   38
 29  \w     45.00  71.00   1.00    7.50    --  108.00 -61.00  60.00   26
 30  \w     42.00 109.00   1.00    7.50    --  108.00-111.00 -90.00   67
 31  \w     41.00 173.00   1.00    7.50    --  108.00   0.00   0.00  132
;
_diffrn_measurement_device 'four-circle diffractometer'
_diffrn_measurement_device_type 'Xcalibur, Eos, Gemini'
_diffrn_measurement_method '\w scans'
_diffrn_orient_matrix_type 'CrysAlisPro convention (1999,Acta A55,543-557)'
_diffrn_orient_matrix_UB_11 0.1768513000
_diffrn_orient_matrix_UB_12 -0.0421558000
_diffrn_orient_matrix_UB_13 -0.0457434000
_diffrn_orient_matrix_UB_21 -0.1523465000
_diffrn_orient_matrix_UB_22 -0.0677461000
_diffrn_orient_matrix_UB_23 -0.0219021000
_diffrn_orient_matrix_UB_31 -0.0350024000
_diffrn_orient_matrix_UB_32 0.0914902000
_diffrn_orient_matrix_UB_33 -0.0900064000
_diffrn_radiation_monochromator graphite
_diffrn_radiation_probe x-ray
_diffrn_radiation_type CuK\a
_diffrn_radiation_wavelength 1.54184
_diffrn_reflns_av_R_equivalents 0.0297
_diffrn_reflns_av_unetI/netI 0.0403
_diffrn_reflns_Laue_measured_fraction_full 0.995
_diffrn_reflns_Laue_measured_fraction_max 0.995
_diffrn_reflns_limit_h_max 6
_diffrn_reflns_limit_h_min -7
_diffrn_reflns_limit_k_max 16
_diffrn_reflns_limit_k_min -16
_diffrn_reflns_limit_l_max 17
_diffrn_reflns_limit_l_min -19
_diffrn_reflns_number 9426
_diffrn_reflns_point_group_measured_fraction_full 0.995
_diffrn_reflns_point_group_measured_fraction_max 0.995
_diffrn_reflns_theta_full 67.078
_diffrn_reflns_theta_max 67.078
_diffrn_reflns_theta_min 3.483
_diffrn_source 'fine-focus sealed X-ray tube'
_diffrn_source_type 'Enhance (Cu) X-ray Source'
_exptl_absorpt_coefficient_mu 2.381
_exptl_absorpt_correction_T_max 1.00000
_exptl_absorpt_correction_T_min 0.49754
_exptl_absorpt_correction_type multi-scan
_exptl_absorpt_process_details
;
CrysAlisPro 1.171.42.102a (Rigaku Oxford Diffraction, 2023)
Empirical absorption correction using spherical harmonics,
implemented in SCALE3 ABSPACK scaling algorithm.
;
_exptl_crystal_colour colourless
_exptl_crystal_colour_primary colourless
_exptl_crystal_density_diffrn 1.417
_exptl_crystal_description block
_exptl_crystal_F_000 592
_exptl_crystal_size_max 0.17
_exptl_crystal_size_mid 0.11
_exptl_crystal_size_min 0.04
_refine_diff_density_max 0.679
_refine_diff_density_min -0.433
_refine_diff_density_rms 0.073
_refine_ls_extinction_method none
_refine_ls_goodness_of_fit_ref 1.197
_refine_ls_hydrogen_treatment constr
_refine_ls_matrix_type full
_refine_ls_number_parameters 402
_refine_ls_number_reflns 4763
_refine_ls_number_restraints 113
_refine_ls_restrained_S_all 1.283
_refine_ls_R_factor_all 0.1330
_refine_ls_R_factor_gt 0.1078
_refine_ls_shift/su_max 0.000
_refine_ls_shift/su_mean 0.000
_refine_ls_structure_factor_coef Fsqd
_refine_ls_weighting_details 'w=1/[\s^2^(Fo^2^)+(0.2300P)^2^] where P=(Fo^2^+2Fc^2^)/3'
_refine_ls_weighting_scheme calc
_refine_ls_wR_factor_gt 0.3296
_refine_ls_wR_factor_ref 0.3717
_reflns_Friedel_coverage 0.000
_reflns_number_gt 3273
_reflns_number_total 4763
_reflns_threshold_expression 'I > 2\s(I)'
_cod_data_source_file d4ob01582g2.cif
_cod_data_source_block 202405199b_auto
_cod_database_code 7160205
_shelx_shelxl_version_number 2014/7
_chemical_oxdiff_formula C20H2N1O4S1F2
_shelx_space_group_comment
;
The symmetry employed for this shelxl refinement is uniquely defined
by the following loop, which should always be used as a source of
symmetry information in preference to the above space-group names.
They are only intended as comments.
;
_shelx_estimated_absorpt_t_max 0.911
_shelx_estimated_absorpt_t_min 0.688
_reflns_odcompleteness_completeness 99.79
_reflns_odcompleteness_iscentric 1
_reflns_odcompleteness_theta 66.97
_olex2_refinement_description
;
1. Fixed Uiso
 At 1.2 times of:
  All C(H) groups, All C(H,H) groups, All C(H,H,H,H) groups
2. Restrained distances
 C10'-C9'
 1.64 with sigma of 0.02
 C10'-C11'
 1.64 with sigma of 0.02
 C10B-C11'
 1.54 with sigma of 0.02
 C9'A-C10B
 1.54 with sigma of 0.02
 S1'A-C13B
 1.78 with sigma of 0.02
 F2'A-S1'A
 2.5 with sigma of 0.02
 C11A-C10A
 1.54 with sigma of 0.02
 S1A-C12A
 1.78 with sigma of 0.02
 C8A-C12A
 1.54 with sigma of 0.02
 C10-C9
 1.54 with sigma of 0.02
 C9A-C8A
 1.54 with sigma of 0.02
 C10A-C9A
 1.54 with sigma of 0.02
 S1A-F2A
 2.2 with sigma of 0.02
 S1A-F3A
 2.3 with sigma of 0.02
 C11A-N2
 1.45 with sigma of 0.02
 S1'A-F3'A
 2.3 with sigma of 0.02
 S1'A-F1'A
 2.3 with sigma of 0.02
 F3A-F2A
 1.8 with sigma of 0.02
 F3A-F1A
 1.8 with sigma of 0.02
 C13B-F1'A = C13B-F3'A = C13B-F2'A
 1.35 with sigma of 0.02
 C13A-F3A
 1.35 with sigma of 0.02
 C8'-C12'
 1.68 with sigma of 0.02
 C8'A-C12B
 1.54 with sigma of 0.02
 C9'-C8'
 1.78 with sigma of 0.02
 C9'A-C8'A
 1.54 with sigma of 0.02
 S1'-C12'
 1.78 with sigma of 0.02
 C7'-C8'A
 1.54 with sigma of 0.02
 F3'-F1' \\sim F3'-F2' \\sim F1'-F2'
 with sigma of 0.04
 C13'-F3' \\sim C13'-F1' \\sim C13'-F2'
 with sigma of 0.02
 F1'A-F3'A \\sim F1'A-F2'A \\sim F3'A-F2'A
 with sigma of 0.04
 C13B-F1'A \\sim C13B-F3'A \\sim C13B-F2'A
 with sigma of 0.02
 F3A-F2A \\sim F3A-F1A \\sim F2A-F1A
 with sigma of 0.04
 C13A-F3A \\sim C13A-F2A \\sim C13A-F1A
 with sigma of 0.02
 F1-F2 \\sim F1-F3 \\sim F2-F3
 with sigma of 0.04
 C13-F1 \\sim C13-F2 \\sim C13-F3
 with sigma of 0.02
3. Uiso/Uaniso restraints and constraints
Uanis(C10B) \\sim Ueq, Uanis(C10') \\sim Ueq, Uanis(C9'A) \\sim Ueq, Uanis(C9')
\\sim Ueq: with sigma of 0.01 and sigma for terminal atoms of 0.02
Uanis(F2'A) \\sim Ueq, Uanis(F2') \\sim Ueq, Uanis(F3') \\sim Ueq, Uanis(F3'A)
\\sim Ueq: with sigma of 0.01 and sigma for terminal atoms of 0.02
Uanis(C8') \\sim Ueq, Uanis(C8'A) \\sim Ueq: with sigma of 0.01 and sigma for
terminal atoms of 0.02
Uanis(C10') = Uanis(C10B)
Uanis(C9') = Uanis(C9'A)
Uanis(C8') = Uanis(C8'A)
Uanis(C12') = Uanis(C12B)
Uanis(S1') = Uanis(S1'A)
Uanis(C13') = Uanis(C13B)
Uanis(F1') = Uanis(F1'A)
Uanis(F3') = Uanis(F3'A)
Uanis(F2') = Uanis(F2'A)
Uanis(C11) = Uanis(C11A)
Uanis(C10) = Uanis(C10A)
Uanis(C9) = Uanis(C9A)
Uanis(C8) = Uanis(C8A)
Uanis(C12) = Uanis(C12A)
Uanis(S1) = Uanis(S1A)
Uanis(C13) = Uanis(C13A)
Uanis(F3) = Uanis(F3A)
Uanis(F2) = Uanis(F2A)
Uanis(F1) = Uanis(F1A)
4. Others
 Sof(S1'A)=Sof(F1'A)=Sof(F2'A)=Sof(F3'A)=Sof(C8'A)=Sof(H8'A)=Sof(C9'A)=
 Sof(H9'C)=Sof(H9'D)=Sof(C10B)=Sof(H10G)=Sof(H10H)=Sof(H11G)=Sof(H11H)=
 Sof(C12B)=Sof(H12G)=Sof(H12H)=Sof(C13B)=1-FVAR(1)
 Sof(S1')=Sof(F1')=Sof(F2')=Sof(F3')=Sof(C8')=Sof(H8')=Sof(C9')=Sof(H9'A)=
 Sof(H9'B)=Sof(C10')=Sof(H10E)=Sof(H10F)=Sof(H11E)=Sof(H11F)=Sof(C12')=
 Sof(H12E)=Sof(H12F)=Sof(C13')=FVAR(1)
 Sof(S1A)=Sof(F1A)=Sof(F2A)=Sof(F3A)=Sof(C8A)=Sof(H8A)=Sof(C9A)=Sof(H9AA)=
 Sof(H9AB)=Sof(C10A)=Sof(H10C)=Sof(H10D)=Sof(C11A)=Sof(H11C)=Sof(H11D)=
 Sof(C12A)=Sof(H12C)=Sof(H12D)=Sof(C13A)=1-FVAR(2)
 Sof(S1)=Sof(F1)=Sof(F2)=Sof(F3)=Sof(C8)=Sof(H8)=Sof(C9)=Sof(H9A)=Sof(H9B)=
 Sof(C10)=Sof(H10A)=Sof(H10B)=Sof(C11)=Sof(H11A)=Sof(H11B)=Sof(C12)=Sof(H12A)=
 Sof(H12B)=Sof(C13)=FVAR(2)
5.a Ternary CH refined with riding coordinates:
 C8(H8), C8A(H8A), C8'(H8'), C8'A(H8'A)
5.b Secondary CH2 refined with riding coordinates:
 C9(H9A,H9B), C9A(H9AA,H9AB), C10(H10A,H10B), C10A(H10C,H10D), C11(H11A,H11B),
 C11A(H11C,H11D), C12(H12A,H12B), C12A(H12C,H12D), C9'(H9'A,H9'B), C9'A(H9'C,
 H9'D), C10'(H10E,H10F), C10B(H10G,H10H), C11'(H11E,H11F), C11'(H11G,H11H),
 C12'(H12E,H12F), C12B(H12G,H12H)
5.c Aromatic/amide H refined with riding coordinates:
 C1(H1), C2(H2), C3(H3), C4(H4), C1'(H1'), C2'(H2'), C3'(H3'), C4'(H4')
;
_olex2_submission_special_instructions 'No special instructions were received'
_oxdiff_exptl_absorpt_empirical_details
;
Empirical correction (ABSPACK) includes:
- Absorption correction using spherical harmonics
- Frame scaling
;
_oxdiff_exptl_absorpt_empirical_full_max 1.721
_oxdiff_exptl_absorpt_empirical_full_min 0.737

loop_
_space_group_symop_operation_xyz
'x, y, z'
'-x, -y, -z'

loop_
_atom_site_label
_atom_site_type_symbol
_atom_site_fract_x
_atom_site_fract_y
_atom_site_fract_z
_atom_site_U_iso_or_equiv
_atom_site_adp_type
_atom_site_occupancy
_atom_site_site_symmetry_order
_atom_site_calc_flag
_atom_site_refinement_flags_posn
_atom_site_refinement_flags_adp
_atom_site_refinement_flags_occupancy
_atom_site_disorder_assembly
_atom_site_disorder_group
S1 S 0.4703(4) 0.7016(3) 0.3879(2) 0.1071(8) Uani 0.832(7) 1 d . . P A 1
S1A S 0.456(3) 0.6710(13) 0.4237(10) 0.1071(8) Uani 0.168(7) 1 d D . P A 2
F1 F 0.0744(10) 0.6702(6) 0.3949(5) 0.134(2) Uani 0.832(7) 1 d D . P A 1
F1A F 0.085(5) 0.646(3) 0.447(3) 0.134(2) Uani 0.168(7) 1 d D . P A 2
F2 F 0.2733(12) 0.5448(5) 0.3855(5) 0.142(2) Uani 0.832(7) 1 d D . P A 1
F2A F 0.236(5) 0.578(2) 0.387(2) 0.142(2) Uani 0.168(7) 1 d D . P A 2
F3 F 0.2249(17) 0.5689(6) 0.5109(5) 0.169(3) Uani 0.832(7) 1 d D . P A 1
F3A F 0.240(6) 0.534(2) 0.507(2) 0.169(3) Uani 0.168(7) 1 d D . P A 2
N1 N 0.2446(7) 0.8894(4) 0.5604(3) 0.0869(12) Uani 1 1 d . . . . .
N2 N 0.5171(6) 0.8470(3) 0.6420(2) 0.0684(9) Uani 1 1 d D . . . .
C1 C 0.4282(10) 0.9563(4) 0.7353(4) 0.0863(14) Uani 1 1 d . . . . .
H1 H 0.5419 0.9387 0.7696 0.104 Uiso 1 1 calc R . . . .
C2 C 0.2790(11) 1.0227(4) 0.7468(4) 0.0954(17) Uani 1 1 d . . . . .
H2 H 0.2909 1.0505 0.7902 0.114 Uiso 1 1 calc R . . . .
C3 C 0.1089(10) 1.0502(4) 0.6951(4) 0.0894(15) Uani 1 1 d . . . . .
H3 H 0.0102 1.0958 0.7048 0.107 Uiso 1 1 calc R . . . .
C4 C 0.0839(8) 1.0113(4) 0.6302(3) 0.0805(12) Uani 1 1 d . . . . .
H4 H -0.0289 1.0304 0.5955 0.097 Uiso 1 1 calc R . . . .
C5 C 0.2341(7) 0.9422(3) 0.6185(3) 0.0697(10) Uani 1 1 d . . . . .
C6 C 0.4030(7) 0.9155(3) 0.6695(3) 0.0681(10) Uani 1 1 d . . . . .
C7 C 0.4106(8) 0.8327(4) 0.5784(3) 0.0787(12) Uani 1 1 d . . . . .
C8 C 0.4802(10) 0.7512(5) 0.5403(4) 0.0796(16) Uani 0.832(7) 1 d . . P A 1
H8 H 0.4092 0.6854 0.5763 0.096 Uiso 0.832(7) 1 calc R . P A 1
C8A C 0.539(4) 0.806(3) 0.504(2) 0.0796(16) Uani 0.168(7) 1 d D . P A 2
H8A H 0.6108 0.8620 0.4538 0.096 Uiso 0.168(7) 1 calc R . P A 2
C9 C 0.7132(11) 0.7299(7) 0.5497(5) 0.086(2) Uani 0.832(7) 1 d D . P A 1
H9A H 0.7531 0.6705 0.5337 0.103 Uiso 0.832(7) 1 calc R . P A 1
H9B H 0.7881 0.7910 0.5087 0.103 Uiso 0.832(7) 1 calc R . P A 1
C9A C 0.662(6) 0.714(3) 0.570(3) 0.086(2) Uani 0.168(7) 1 d D . P A 2
H9AA H 0.5704 0.6697 0.6184 0.103 Uiso 0.168(7) 1 calc R . P A 2
H9AB H 0.7243 0.6712 0.5387 0.103 Uiso 0.168(7) 1 calc R . P A 2
C10 C 0.7679(12) 0.7068(6) 0.6436(5) 0.094(2) Uani 0.832(7) 1 d D . P A 1
H10A H 0.9134 0.6909 0.6480 0.113 Uiso 0.832(7) 1 calc R . P A 1
H10B H 0.6942 0.6451 0.6844 0.113 Uiso 0.832(7) 1 calc R . P A 1
C10A C 0.828(6) 0.758(3) 0.607(3) 0.094(2) Uani 0.168(7) 1 d D . P A 2
H10C H 0.8916 0.8198 0.5611 0.113 Uiso 0.168(7) 1 calc R . P A 2
H10D H 0.9331 0.7052 0.6330 0.113 Uiso 0.168(7) 1 calc R . P A 2
C11 C 0.7162(19) 0.8001(14) 0.6724(8) 0.086(3) Uani 0.832(7) 1 d . . P A 1
H11A H 0.7137 0.7756 0.7372 0.103 Uiso 0.832(7) 1 calc R . P A 1
H11B H 0.8216 0.8530 0.6472 0.103 Uiso 0.832(7) 1 calc R . P A 1
C11A C 0.698(11) 0.785(9) 0.679(4) 0.086(3) Uani 0.168(7) 1 d D . P A 2
H11C H 0.6556 0.7204 0.7279 0.103 Uiso 0.168(7) 1 calc R . P A 2
H11D H 0.7800 0.8243 0.7022 0.103 Uiso 0.168(7) 1 calc R . P A 2
C12 C 0.4106(12) 0.7886(5) 0.4441(4) 0.0850(18) Uani 0.832(7) 1 d . . P A 1
H12A H 0.4731 0.8561 0.4089 0.102 Uiso 0.832(7) 1 calc R . P A 1
H12B H 0.2634 0.7999 0.4461 0.102 Uiso 0.832(7) 1 calc R . P A 1
C12A C 0.359(5) 0.748(2) 0.486(2) 0.0850(18) Uani 0.168(7) 1 d D . P A 2
H12C H 0.2591 0.7986 0.4525 0.102 Uiso 0.168(7) 1 calc R . P A 2
H12D H 0.2928 0.7021 0.5426 0.102 Uiso 0.168(7) 1 calc R . P A 2
C13 C 0.2412(14) 0.6148(6) 0.4233(5) 0.100(2) Uani 0.832(7) 1 d D . P A 1
C13A C 0.279(6) 0.625(2) 0.4394(19) 0.100(2) Uani 0.168(7) 1 d D . P A 2
S1' S 0.0748(6) 0.8111(2) 0.1409(3) 0.1434(13) Uani 0.824(4) 1 d D . P B 1
S1'A S 0.222(3) 0.7900(9) 0.1749(11) 0.1434(13) Uani 0.176(4) 1 d D . P B 2
F1' F 0.2947(16) 0.9130(7) -0.0018(5) 0.178(3) Uani 0.824(4) 1 d D . P B 1
F1'A F 0.069(5) 0.899(3) 0.0540(17) 0.178(3) Uani 0.176(4) 1 d D . P B 2
F2' F 0.4727(12) 0.8446(7) 0.1089(8) 0.181(3) Uani 0.824(4) 1 d D U P B 1
F2'A F 0.433(5) 0.886(3) 0.036(2) 0.181(3) Uani 0.176(4) 1 d D U P B 2
F3' F 0.271(2) 0.9793(6) 0.0937(7) 0.186(4) Uani 0.824(4) 1 d D U P B 1
F3'A F 0.287(9) 0.964(2) 0.130(3) 0.186(4) Uani 0.176(4) 1 d D U P B 2
N1' N 0.2384(6) 0.5043(3) 0.0964(3) 0.0779(10) Uani 1 1 d . . . . .
N2' N -0.0714(5) 0.4406(3) 0.1572(2) 0.0699(9) Uani 1 1 d . . . . .
C1' C -0.0363(9) 0.2658(4) 0.1393(4) 0.0846(13) Uani 1 1 d . . . . .
H1' H -0.1645 0.2392 0.1648 0.101 Uiso 1 1 calc R . . . .
C2' C 0.1013(11) 0.2092(4) 0.1079(4) 0.0966(17) Uani 1 1 d . . . . .
H2' H 0.0661 0.1425 0.1123 0.116 Uiso 1 1 calc R . . . .
C3' C 0.2917(10) 0.2483(4) 0.0698(4) 0.0903(15) Uani 1 1 d . . . . .
H3' H 0.3816 0.2070 0.0496 0.108 Uiso 1 1 calc R . . . .
C4' C 0.3520(8) 0.3461(4) 0.0608(3) 0.0783(12) Uani 1 1 d . . . . .
H4' H 0.4801 0.3718 0.0343 0.094 Uiso 1 1 calc R . . . .
C5' C 0.2154(7) 0.4061(3) 0.0926(3) 0.0653(10) Uani 1 1 d . . . . .
C6' C 0.0232(6) 0.3651(3) 0.1316(3) 0.0640(9) Uani 1 1 d . . . . .
C7' C 0.0639(7) 0.5206(4) 0.1354(3) 0.0739(11) Uani 1 1 d D . . . .
C8' C 0.0191(14) 0.6119(6) 0.1634(6) 0.099(2) Uani 0.824(4) 1 d D U P B 1
H8' H 0.0941 0.5866 0.2181 0.119 Uiso 0.824(4) 1 calc R . P B 1
C8'A C -0.033(6) 0.630(2) 0.124(3) 0.099(2) Uani 0.176(4) 1 d D U P B 2
H8'A H -0.0612 0.6704 0.0610 0.119 Uiso 0.176(4) 1 calc R . P B 2
C9' C -0.1875(15) 0.6121(9) 0.2046(8) 0.117(3) Uani 0.824(4) 1 d D U P B 1
H9'A H -0.2569 0.6745 0.1652 0.140 Uiso 0.824(4) 1 calc R . P B 1
H9'B H -0.1725 0.6222 0.2599 0.140 Uiso 0.824(4) 1 calc R . P B 1
C9'A C -0.229(8) 0.603(4) 0.183(3) 0.117(3) Uani 0.176(4) 1 d D U P B 2
H9'C H -0.3383 0.6112 0.1434 0.140 Uiso 0.176(4) 1 calc R . P B 2
H9'D H -0.2504 0.6582 0.2063 0.140 Uiso 0.176(4) 1 calc R . P B 2
C10' C -0.3288(14) 0.5239(7) 0.2267(8) 0.119(3) Uani 0.824(4) 1 d D U P B 1
H10E H -0.4548 0.5533 0.1985 0.143 Uiso 0.824(4) 1 calc R . P B 1
H10F H -0.3611 0.4977 0.2910 0.143 Uiso 0.824(4) 1 calc R . P B 1
C10B C -0.264(8) 0.498(3) 0.263(3) 0.119(3) Uani 0.176(4) 1 d D U P B 2
H10G H -0.3912 0.4970 0.2979 0.143 Uiso 0.176(4) 1 calc R . P B 2
H10H H -0.1503 0.4772 0.3012 0.143 Uiso 0.176(4) 1 calc R . P B 2
C11' C -0.2745(8) 0.4313(6) 0.2043(4) 0.0976(17) Uani 1 1 d D . . . .
H11E H -0.2770 0.3685 0.2590 0.117 Uiso 0.824(4) 1 calc R . P B 1
H11F H -0.3762 0.4234 0.1669 0.117 Uiso 0.824(4) 1 calc R . P B 1
H11G H -0.3041 0.3583 0.2416 0.117 Uiso 0.176(4) 1 calc R . P B 2
H11H H -0.3798 0.4588 0.1619 0.117 Uiso 0.176(4) 1 calc R . P B 2
C12' C 0.148(2) 0.7024(8) 0.1096(9) 0.131(4) Uani 0.824(4) 1 d D . P B 1
H12E H 0.1307 0.7214 0.0464 0.157 Uiso 0.824(4) 1 calc R . P B 1
H12F H 0.2912 0.6844 0.1202 0.157 Uiso 0.824(4) 1 calc R . P B 1
C12B C 0.152(9) 0.674(5) 0.150(5) 0.131(4) Uani 0.176(4) 1 d D . P B 2
H12G H 0.2564 0.6756 0.1042 0.157 Uiso 0.176(4) 1 calc R . P B 2
H12H H 0.1908 0.6158 0.2038 0.157 Uiso 0.176(4) 1 calc R . P B 2
C13' C 0.2864(19) 0.8843(8) 0.0893(8) 0.139(3) Uani 0.824(4) 1 d D . P B 1
C13B C 0.261(5) 0.908(2) 0.0785(18) 0.139(3) Uani 0.176(4) 1 d D . P B 2

loop_
_atom_site_aniso_label
_atom_site_aniso_U_11
_atom_site_aniso_U_22
_atom_site_aniso_U_33
_atom_site_aniso_U_23
_atom_site_aniso_U_13
_atom_site_aniso_U_12
S1 0.1222(15) 0.1204(19) 0.0907(17) -0.0580(15) 0.0151(13) 0.0009(13)
S1A 0.1222(15) 0.1204(19) 0.0907(17) -0.0580(15) 0.0151(13) 0.0009(13)
F1 0.112(3) 0.146(5) 0.151(5) -0.066(5) -0.014(4) 0.024(3)
F1A 0.112(3) 0.146(5) 0.151(5) -0.066(5) -0.014(4) 0.024(3)
F2 0.185(6) 0.111(4) 0.170(4) -0.098(4) -0.025(4) 0.018(4)
F2A 0.185(6) 0.111(4) 0.170(4) -0.098(4) -0.025(4) 0.018(4)
F3 0.264(8) 0.131(5) 0.107(3) -0.040(4) 0.006(4) -0.056(5)
F3A 0.264(8) 0.131(5) 0.107(3) -0.040(4) 0.006(4) -0.056(5)
N1 0.073(2) 0.106(3) 0.099(3) -0.058(2) -0.026(2) 0.025(2)
N2 0.0620(19) 0.073(2) 0.0717(19) -0.0282(16) -0.0119(15) 0.0042(16)
C1 0.103(4) 0.080(3) 0.079(3) -0.031(2) -0.018(3) -0.005(3)
C2 0.132(5) 0.082(3) 0.080(3) -0.040(2) -0.002(3) -0.006(3)
C3 0.109(4) 0.071(3) 0.085(3) -0.030(2) 0.009(3) 0.008(3)
C4 0.081(3) 0.075(3) 0.082(3) -0.028(2) 0.001(2) 0.008(2)
C5 0.067(2) 0.069(2) 0.076(2) -0.0306(19) -0.0039(19) -0.0001(19)
C6 0.069(2) 0.062(2) 0.069(2) -0.0201(18) -0.0025(18) -0.0073(18)
C7 0.071(3) 0.096(3) 0.077(3) -0.042(2) -0.014(2) 0.015(2)
C8 0.084(4) 0.079(4) 0.074(3) -0.031(3) 0.002(3) 0.011(3)
C8A 0.084(4) 0.079(4) 0.074(3) -0.031(3) 0.002(3) 0.011(3)
C9 0.075(5) 0.079(4) 0.096(5) -0.030(3) 0.007(3) 0.019(3)
C9A 0.075(5) 0.079(4) 0.096(5) -0.030(3) 0.007(3) 0.019(3)
C10 0.076(4) 0.085(5) 0.113(5) -0.029(4) -0.014(4) 0.020(3)
C10A 0.076(4) 0.085(5) 0.113(5) -0.029(4) -0.014(4) 0.020(3)
C11 0.064(4) 0.087(7) 0.109(4) -0.037(4) -0.025(3) 0.006(5)
C11A 0.064(4) 0.087(7) 0.109(4) -0.037(4) -0.025(3) 0.006(5)
C12 0.122(5) 0.064(3) 0.062(3) -0.018(3) -0.001(3) 0.007(3)
C12A 0.122(5) 0.064(3) 0.062(3) -0.018(3) -0.001(3) 0.007(3)
C13 0.135(7) 0.093(4) 0.094(4) -0.058(4) -0.022(4) 0.006(4)
C13A 0.135(7) 0.093(4) 0.094(4) -0.058(4) -0.022(4) 0.006(4)
S1' 0.144(2) 0.1003(14) 0.204(3) -0.0906(18) 0.058(2) -0.0094(15)
S1'A 0.144(2) 0.1003(14) 0.204(3) -0.0906(18) 0.058(2) -0.0094(15)
F1' 0.223(9) 0.161(6) 0.134(5) -0.044(4) 0.038(5) -0.036(6)
F1'A 0.223(9) 0.161(6) 0.134(5) -0.044(4) 0.038(5) -0.036(6)
F2' 0.140(5) 0.160(6) 0.277(9) -0.119(6) -0.033(6) 0.003(4)
F2'A 0.140(5) 0.160(6) 0.277(9) -0.119(6) -0.033(6) 0.003(4)
F3' 0.224(7) 0.121(4) 0.255(9) -0.126(5) 0.044(7) -0.027(4)
F3'A 0.224(7) 0.121(4) 0.255(9) -0.126(5) 0.044(7) -0.027(4)
N1' 0.065(2) 0.078(2) 0.093(2) -0.0386(19) 0.0177(18) -0.0109(17)
N2' 0.0491(17) 0.083(2) 0.0725(19) -0.0255(17) 0.0042(14) -0.0067(16)
C1' 0.085(3) 0.082(3) 0.082(3) -0.025(2) -0.005(2) -0.022(2)
C2' 0.134(5) 0.073(3) 0.087(3) -0.034(3) -0.006(3) -0.017(3)
C3' 0.114(4) 0.085(3) 0.078(3) -0.039(2) -0.003(3) 0.011(3)
C4' 0.076(3) 0.088(3) 0.069(2) -0.031(2) 0.009(2) 0.002(2)
C5' 0.064(2) 0.071(2) 0.0588(19) -0.0240(17) 0.0053(16) -0.0057(18)
C6' 0.057(2) 0.073(2) 0.0573(19) -0.0196(17) -0.0026(15) -0.0079(17)
C7' 0.067(2) 0.075(3) 0.081(3) -0.034(2) 0.009(2) 0.000(2)
C8' 0.103(4) 0.090(4) 0.112(5) -0.052(4) 0.027(4) -0.003(3)
C8'A 0.103(4) 0.090(4) 0.112(5) -0.052(4) 0.027(4) -0.003(3)
C9' 0.107(5) 0.123(5) 0.139(6) -0.075(4) 0.017(4) 0.011(4)
C9'A 0.107(5) 0.123(5) 0.139(6) -0.075(4) 0.017(4) 0.011(4)
C10' 0.094(5) 0.122(5) 0.138(6) -0.053(4) 0.036(4) 0.003(4)
C10B 0.094(5) 0.122(5) 0.138(6) -0.053(4) 0.036(4) 0.003(4)
C11' 0.054(3) 0.133(5) 0.096(3) -0.037(3) 0.011(2) -0.004(3)
C12' 0.140(7) 0.085(7) 0.176(11) -0.071(8) 0.055(8) -0.021(5)
C12B 0.140(7) 0.085(7) 0.176(11) -0.071(8) 0.055(8) -0.021(5)
C13' 0.167(9) 0.098(6) 0.181(9) -0.090(6) 0.018(7) -0.006(6)
C13B 0.167(9) 0.098(6) 0.181(9) -0.090(6) 0.018(7) -0.006(6)

loop_
_atom_type_symbol
_atom_type_description
_atom_type_scat_dispersion_real
_atom_type_scat_dispersion_imag
_atom_type_scat_source
C C 0.0181 0.0091 'International Tables Vol C Tables 4.2.6.8 and 6.1.1.4'
H H 0.0000 0.0000 'International Tables Vol C Tables 4.2.6.8 and 6.1.1.4'
F F 0.0727 0.0534 'International Tables Vol C Tables 4.2.6.8 and 6.1.1.4'
N N 0.0311 0.0180 'International Tables Vol C Tables 4.2.6.8 and 6.1.1.4'
S S 0.3331 0.5567 'International Tables Vol C Tables 4.2.6.8 and 6.1.1.4'

loop_
_geom_angle_atom_site_label_1
_geom_angle_atom_site_label_2
_geom_angle_atom_site_label_3
_geom_angle
_geom_angle_site_symmetry_1
_geom_angle_site_symmetry_3
_geom_angle_publ_flag
C12 S1 C13 101.3(3) . . ?
C13A S1A C12A 89.0(19) . . ?
C7 N1 C5 104.8(4) . . ?
C6 N2 C7 106.2(4) . . ?
C6 N2 C11 127.3(7) . . ?
C6 N2 C11A 130(3) . . ?
C7 N2 C11 126.5(7) . . ?
C7 N2 C11A 123(4) . . ?
C2 C1 H1 121.4 . . ?
C2 C1 C6 117.2(5) . . ?
C6 C1 H1 121.4 . . ?
C1 C2 H2 119.2 . . ?
C1 C2 C3 121.7(5) . . ?
C3 C2 H2 119.2 . . ?
C2 C3 H3 119.2 . . ?
C4 C3 C2 121.5(5) . . ?
C4 C3 H3 119.2 . . ?
C3 C4 H4 121.3 . . ?
C3 C4 C5 117.4(5) . . ?
C5 C4 H4 121.3 . . ?
N1 C5 C4 129.5(4) . . ?
C6 C5 N1 109.5(4) . . ?
C6 C5 C4 121.0(4) . . ?
N2 C6 C1 132.7(4) . . ?
N2 C6 C5 106.1(4) . . ?
C5 C6 C1 121.2(5) . . ?
N1 C7 N2 113.4(4) . . ?
N1 C7 C8 125.8(5) . . ?
N1 C7 C8A 121.0(11) . . ?
N2 C7 C8 120.7(5) . . ?
N2 C7 C8A 116.9(11) . . ?
C7 C8 H8 107.7 . . ?
C7 C8 C9 109.8(6) . . ?
C7 C8 C12 108.1(5) . . ?
C9 C8 H8 107.7 . . ?
C12 C8 H8 107.7 . . ?
C12 C8 C9 115.5(6) . . ?
C7 C8A H8A 120.0 . . ?
C9A C8A C7 96(3) . . ?
C9A C8A H8A 120.0 . . ?
C9A C8A C12A 102(3) . . ?
C12A C8A C7 93.5(18) . . ?
C12A C8A H8A 120.0 . . ?
C8 C9 H9A 109.4 . . ?
C8 C9 H9B 109.4 . . ?
H9A C9 H9B 108.0 . . ?
C10 C9 C8 111.2(6) . . ?
C10 C9 H9A 109.4 . . ?
C10 C9 H9B 109.4 . . ?
C8A C9A H9AA 109.7 . . ?
C8A C9A H9AB 109.7 . . ?
H9AA C9A H9AB 108.2 . . ?
C10A C9A C8A 110(3) . . ?
C10A C9A H9AA 109.7 . . ?
C10A C9A H9AB 109.7 . . ?
C9 C10 H10A 109.2 . . ?
C9 C10 H10B 109.2 . . ?
C9 C10 C11 112.2(7) . . ?
H10A C10 H10B 107.9 . . ?
C11 C10 H10A 109.2 . . ?
C11 C10 H10B 109.2 . . ?
C9A C10A H10C 111.8 . . ?
C9A C10A H10D 111.8 . . ?
C9A C10A C11A 100(5) . . ?
H10C C10A H10D 109.5 . . ?
C11A C10A H10C 111.8 . . ?
C11A C10A H10D 111.8 . . ?
N2 C11 C10 110.8(11) . . ?
N2 C11 H11A 109.5 . . ?
N2 C11 H11B 109.5 . . ?
C10 C11 H11A 109.5 . . ?
C10 C11 H11B 109.5 . . ?
H11A C11 H11B 108.1 . . ?
N2 C11A C10A 111(3) . . ?
N2 C11A H11C 109.3 . . ?
N2 C11A H11D 109.3 . . ?
C10A C11A H11C 109.3 . . ?
C10A C11A H11D 109.3 . . ?
H11C C11A H11D 108.0 . . ?
S1 C12 H12A 108.4 . . ?
S1 C12 H12B 108.4 . . ?
C8 C12 S1 115.5(4) . . ?
C8 C12 H12A 108.4 . . ?
C8 C12 H12B 108.4 . . ?
H12A C12 H12B 107.5 . . ?
S1A C12A H12C 109.8 . . ?
S1A C12A H12D 109.8 . . ?
C8A C12A S1A 110(2) . . ?
C8A C12A H12C 109.8 . . ?
C8A C12A H12D 109.8 . . ?
H12C C12A H12D 108.2 . . ?
F1 C13 S1 110.4(6) . . ?
F1 C13 F2 110.1(7) . . ?
F2 C13 S1 105.9(7) . . ?
F3 C13 S1 109.3(6) . . ?
F3 C13 F1 109.6(8) . . ?
F3 C13 F2 111.5(7) . . ?
S1A C13A F3A 123(3) . . ?
F1A C13A S1A 140(3) . . ?
F1A C13A F2A 89(3) . . ?
F1A C13A F3A 86(2) . . ?
F2A C13A S1A 117(2) . . ?
F2A C13A F3A 87(2) . . ?
C13' S1' C12' 95.2(4) . . ?
C13B S1'A C12B 114(3) . . ?
C7' N1' C5' 104.1(4) . . ?
C6' N2' C11' 125.4(4) . . ?
C7' N2' C6' 106.8(3) . . ?
C7' N2' C11' 127.7(5) . . ?
C2' C1' H1' 121.4 . . ?
C2' C1' C6' 117.2(5) . . ?
C6' C1' H1' 121.4 . . ?
C1' C2' H2' 119.2 . . ?
C1' C2' C3' 121.7(5) . . ?
C3' C2' H2' 119.2 . . ?
C2' C3' H3' 119.0 . . ?
C4' C3' C2' 121.9(5) . . ?
C4' C3' H3' 119.0 . . ?
C3' C4' H4' 121.0 . . ?
C3' C4' C5' 118.0(5) . . ?
C5' C4' H4' 121.0 . . ?
N1' C5' C4' 130.5(4) . . ?
N1' C5' C6' 110.0(4) . . ?
C4' C5' C6' 119.5(4) . . ?
N2' C6' C1' 132.8(4) . . ?
N2' C6' C5' 105.5(4) . . ?
C1' C6' C5' 121.7(5) . . ?
N1' C7' N2' 113.7(4) . . ?
N1' C7' C8' 124.9(5) . . ?
N1' C7' C8'A 126.0(14) . . ?
N2' C7' C8' 121.1(5) . . ?
N2' C7' C8'A 115.3(15) . . ?
C7' C8' H8' 98.4 . . ?
C9' C8' C7' 114.0(7) . . ?
C9' C8' H8' 98.4 . . ?
C9' C8' C12' 128.5(9) . . ?
C12' C8' C7' 111.1(6) . . ?
C12' C8' H8' 98.4 . . ?
C7' C8'A H8'A 111.0 . . ?
C9'A C8'A C7' 104(3) . . ?
C9'A C8'A H8'A 111.0 . . ?
C9'A C8'A C12B 121(5) . . ?
C12B C8'A C7' 97(3) . . ?
C12B C8'A H8'A 111.0 . . ?
C8' C9' H9'A 106.7 . . ?
C8' C9' H9'B 106.7 . . ?
C8' C9' C10' 122.6(8) . . ?
H9'A C9' H9'B 106.6 . . ?
C10' C9' H9'A 106.7 . . ?
C10' C9' H9'B 106.7 . . ?
C8'A C9'A H9'C 106.5 . . ?
C8'A C9'A H9'D 106.5 . . ?
C8'A C9'A C10B 123(4) . . ?
H9'C C9'A H9'D 106.5 . . ?
C10B C9'A H9'C 106.5 . . ?
C10B C9'A H9'D 106.5 . . ?
C9' C10' H10E 106.9 . . ?
C9' C10' H10F 106.9 . . ?
C9' C10' C11' 121.8(7) . . ?
H10E C10' H10F 106.7 . . ?
C11' C10' H10E 106.9 . . ?
C11' C10' H10F 106.9 . . ?
C9'A C10B H10G 112.7 . . ?
C9'A C10B H10H 112.7 . . ?
C9'A C10B C11' 95(3) . . ?
H10G C10B H10H 110.2 . . ?
C11' C10B H10G 112.7 . . ?
C11' C10B H10H 112.7 . . ?
N2' C11' C10' 112.3(6) . . ?
N2' C11' C10B 105.2(18) . . ?
N2' C11' H11E 109.1 . . ?
N2' C11' H11F 109.1 . . ?
N2' C11' H11G 110.7 . . ?
N2' C11' H11H 110.7 . . ?
C10' C11' H11E 109.1 . . ?
C10' C11' H11F 109.1 . . ?
C10B C11' H11G 110.7 . . ?
C10B C11' H11H 110.7 . . ?
H11E C11' H11F 107.9 . . ?
H11G C11' H11H 108.8 . . ?
S1' C12' H12E 109.9 . . ?
S1' C12' H12F 109.9 . . ?
C8' C12' S1' 108.8(7) . . ?
C8' C12' H12E 109.9 . . ?
C8' C12' H12F 109.9 . . ?
H12E C12' H12F 108.3 . . ?
S1'A C12B H12G 102.0 . . ?
S1'A C12B H12H 102.0 . . ?
C8'A C12B S1'A 140(4) . . ?
C8'A C12B H12G 102.0 . . ?
C8'A C12B H12H 102.0 . . ?
H12G C12B H12H 104.8 . . ?
F1' C13' S1' 111.8(9) . . ?
F2' C13' S1' 120.5(9) . . ?
F2' C13' F1' 102.0(10) . . ?
F2' C13' F3' 109.7(10) . . ?
F3' C13' S1' 110.7(9) . . ?
F3' C13' F1' 99.9(9) . . ?
F1'A C13B S1'A 89.8(14) . . ?
F1'A C13B F2'A 122(2) . . ?
F2'A C13B S1'A 102.9(17) . . ?
F3'A C13B S1'A 91.5(15) . . ?
F3'A C13B F1'A 120(2) . . ?
F3'A C13B F2'A 116(2) . . ?

loop_
_geom_bond_atom_site_label_1
_geom_bond_atom_site_label_2
_geom_bond_distance
_geom_bond_site_symmetry_2
_geom_bond_publ_flag
S1 C12 1.779(6) . ?
S1 C13 1.868(11) . ?
S1A C12A 1.790(18) . ?
S1A C13A 1.30(4) . ?
F1 C13 1.313(9) . ?
F1A C13A 1.30(3) . ?
F2 C13 1.328(7) . ?
F2A C13A 1.30(2) . ?
F3 C13 1.310(9) . ?
F3A C13A 1.321(19) . ?
N1 C5 1.390(6) . ?
N1 C7 1.296(6) . ?
N2 C6 1.364(6) . ?
N2 C7 1.366(6) . ?
N2 C11 1.464(9) . ?
N2 C11A 1.45(2) . ?
C1 H1 0.9300 . ?
C1 C2 1.362(8) . ?
C1 C6 1.405(7) . ?
C2 H2 0.9300 . ?
C2 C3 1.396(9) . ?
C3 H3 0.9300 . ?
C3 C4 1.372(8) . ?
C4 H4 0.9300 . ?
C4 C5 1.394(7) . ?
C5 C6 1.383(6) . ?
C7 C8 1.515(7) . ?
C7 C8A 1.57(3) . ?
C8 H8 0.9800 . ?
C8 C9 1.549(10) . ?
C8 C12 1.540(9) . ?
C8A H8A 0.9800 . ?
C8A C9A 1.55(2) . ?
C8A C12A 1.55(2) . ?
C9 H9A 0.9700 . ?
C9 H9B 0.9700 . ?
C9 C10 1.498(10) . ?
C9A H9AA 0.9700 . ?
C9A H9AB 0.9700 . ?
C9A C10A 1.53(2) . ?
C10 H10A 0.9700 . ?
C10 H10B 0.9700 . ?
C10 C11 1.543(17) . ?
C10A H10C 0.9700 . ?
C10A H10D 0.9700 . ?
C10A C11A 1.55(2) . ?
C11 H11A 0.9700 . ?
C11 H11B 0.9700 . ?
C11A H11C 0.9700 . ?
C11A H11D 0.9700 . ?
C12 H12A 0.9700 . ?
C12 H12B 0.9700 . ?
C12A H12C 0.9700 . ?
C12A H12D 0.9700 . ?
S1' C12' 1.792(10) . ?
S1' C13' 1.708(13) . ?
S1'A C12B 1.86(5) . ?
S1'A C13B 1.78(2) . ?
F1' C13' 1.370(11) . ?
F1'A C13B 1.366(15) . ?
F2' C13' 1.326(11) . ?
F2'A C13B 1.366(15) . ?
F3' C13' 1.336(9) . ?
F3'A C13B 1.363(15) . ?
N1' C5' 1.391(6) . ?
N1' C7' 1.317(6) . ?
N2' C6' 1.368(6) . ?
N2' C7' 1.361(6) . ?
N2' C11' 1.467(6) . ?
C1' H1' 0.9300 . ?
C1' C2' 1.362(9) . ?
C1' C6' 1.393(7) . ?
C2' H2' 0.9300 . ?
C2' C3' 1.380(9) . ?
C3' H3' 0.9300 . ?
C3' C4' 1.367(8) . ?
C4' H4' 0.9300 . ?
C4' C5' 1.395(6) . ?
C5' C6' 1.401(6) . ?
C7' C8' 1.504(8) . ?
C7' C8'A 1.554(19) . ?
C8' H8' 0.9800 . ?
C8' C9' 1.463(10) . ?
C8' C12' 1.469(11) . ?
C8'A H8'A 0.9800 . ?
C8'A C9'A 1.51(2) . ?
C8'A C12B 1.54(2) . ?
C9' H9'A 0.9700 . ?
C9' H9'B 0.9700 . ?
C9' C10' 1.469(11) . ?
C9'A H9'C 0.9700 . ?
C9'A H9'D 0.9700 . ?
C9'A C10B 1.54(2) . ?
C10' H10E 0.9700 . ?
C10' H10F 0.9700 . ?
C10' C11' 1.478(10) . ?
C10B H10G 0.9700 . ?
C10B H10H 0.9700 . ?
C10B C11' 1.56(2) . ?
C11' H11E 0.9700 . ?
C11' H11F 0.9700 . ?
C11' H11G 0.9700 . ?
C11' H11H 0.9700 . ?
C12' H12E 0.9700 . ?
C12' H12F 0.9700 . ?
C12B H12G 0.9700 . ?
C12B H12H 0.9700 . ?
